data_2218129
loop_
_publ_author_name
'Tai, Xi-Shi'
'Feng, Yi-Min'
'Kong, Fan-Yuan'

_publ_section_title
;
 2-Acetyl-3-methylpyrazine phenylsulfonylhydrazone
;
_journal_coeditor_code HB2717
_journal_issue 5
_journal_name_full 'Acta Crystallographica Section E'
_journal_page_first o827
_journal_paper_doi 10.1107/S1600536808009331
_journal_volume 64
_journal_year 2008
_chemical_formula_iupac 'C13 H14 N4 O2 S'
_chemical_formula_moiety 'C13 H14 N4 O2 S'
_chemical_formula_sum 'C13 H14 N4 O2 S'
_chemical_formula_weight 290.34
_chemical_name_systematic
;
2-Acetyl-3-methylpyrazine phenylsulfonylhydrazone
;
_space_group_IT_number 14
_symmetry_cell_setting monoclinic
_symmetry_space_group_name_Hall '-P 2ybc'
_symmetry_space_group_name_H-M 'P 1 21/c 1'
_atom_sites_solution_hydrogens geom
_atom_sites_solution_primary direct
_atom_sites_solution_secondary difmap
_audit_creation_method SHELXL-97
_cell_angle_alpha 90.00
_cell_angle_beta 97.2640(10)
_cell_angle_gamma 90.00
_cell_formula_units_Z 4
_cell_length_a 10.9848(15)
_cell_length_b 16.7921(18)
_cell_length_c 7.4817(10)
_cell_measurement_reflns_used 1439
_cell_measurement_temperature 298(2)
_cell_measurement_theta_max 22.86
_cell_measurement_theta_min 3.00
_cell_volume 1369.0(3)
_computing_cell_refinement 'SAINT (Bruker, 2000)'
_computing_data_collection 'SMART (Bruker, 2000)'
_computing_data_reduction 'SAINT (Bruker, 2000)'
_computing_molecular_graphics 'SHELXTL (Sheldrick, 2008)'
_computing_publication_material 'SHELXTL (Sheldrick, 2008)'
_computing_structure_refinement 'SHELXL97 (Sheldrick, 2008)'
_computing_structure_solution 'SHELXS97 (Sheldrick, 2008)'
_diffrn_ambient_temperature 298(2)
_diffrn_measured_fraction_theta_full 1.000
_diffrn_measured_fraction_theta_max 1.000
_diffrn_measurement_device_type 'Bruker SMART CCD'
_diffrn_measurement_method \w
_diffrn_radiation_monochromator graphite
_diffrn_radiation_source 'fine-focus sealed tube'
_diffrn_radiation_type MoK\a
_diffrn_radiation_wavelength 0.71073
_diffrn_reflns_av_R_equivalents 0.0609
_diffrn_reflns_av_sigmaI/netI 0.0712
_diffrn_reflns_limit_h_max 8
_diffrn_reflns_limit_h_min -13
_diffrn_reflns_limit_k_max 17
_diffrn_reflns_limit_k_min -19
_diffrn_reflns_limit_l_max 8
_diffrn_reflns_limit_l_min -8
_diffrn_reflns_number 6807
_diffrn_reflns_theta_full 25.01
_diffrn_reflns_theta_max 25.01
_diffrn_reflns_theta_min 1.87
_exptl_absorpt_coefficient_mu 0.244
_exptl_absorpt_correction_T_max 0.967
_exptl_absorpt_correction_T_min 0.888
_exptl_absorpt_correction_type multi-scan
_exptl_absorpt_process_details '(SADABS; Bruker, 2000)'
_exptl_crystal_colour colourless
_exptl_crystal_density_diffrn 1.409
_exptl_crystal_density_method 'not measured'
_exptl_crystal_description block
_exptl_crystal_F_000 608
_exptl_crystal_size_max 0.50
_exptl_crystal_size_mid 0.28
_exptl_crystal_size_min 0.14
_refine_diff_density_max 0.320
_refine_diff_density_min -0.310
_refine_ls_extinction_method none
_refine_ls_goodness_of_fit_ref 1.025
_refine_ls_hydrogen_treatment constr
_refine_ls_matrix_type full
_refine_ls_number_parameters 183
_refine_ls_number_reflns 2402
_refine_ls_number_restraints 0
_refine_ls_restrained_S_all 1.025
_refine_ls_R_factor_all 0.0763
_refine_ls_R_factor_gt 0.0456
_refine_ls_shift/su_max 0.000
_refine_ls_shift/su_mean 0.000
_refine_ls_structure_factor_coef Fsqd
_refine_ls_weighting_details 'calc w=1/[\s^2^(Fo^2^)+(0.036P)^2^] where P=(Fo^2^+2Fc^2^)/3'
_refine_ls_weighting_scheme calc
_refine_ls_wR_factor_gt 0.0968
_refine_ls_wR_factor_ref 0.1034
_reflns_number_gt 1499
_reflns_number_total 2402
_reflns_threshold_expression I>2\s(I)
_cod_data_source_file hb2717.cif
_cod_data_source_block I
_cod_depositor_comments
;
The following automatic conversions were performed:
'_symmetry_cell_setting' value 'Monoclinic' changed to 'monoclinic'
according to '/home/saulius/struct/CIF-dictionaries/cif_core.dic'
dictionary named 'cif_core.dic' version 2.4.1 from 2010-06-29.

Automatic conversion script
Id: cif_fix_enum 1527 2010-12-29 10:47:43Z saulius 

The following automatic conversions were performed:

'_symmetry_cell_setting' value 'Monoclinic' changed to 'monoclinic'
according to /home/saulius/struct/CIF-dictionaries/cif_core.dic
dictionary named 'cif_core.dic' version 2.4.1 from 2010-06-29.

Automatic conversion script
Id: cif_fix_values 1715 2011-07-08 13:25:40Z adriana 
;
_cod_original_sg_symbol_H-M 'P 21/c'
_cod_database_code 2218129
_cod_database_fobs_code 2218129

loop_
_symmetry_equiv_pos_as_xyz
'x, y, z'
'-x, y+1/2, -z+1/2'
'-x, -y, -z'
'x, -y-1/2, z-1/2'

loop_
_atom_site_type_symbol
_atom_site_label
_atom_site_fract_x
_atom_site_fract_y
_atom_site_fract_z
_atom_site_U_iso_or_equiv
_atom_site_adp_type
_atom_site_calc_flag
_atom_site_refinement_flags
_atom_site_occupancy
N N1 0.76385(18) 0.24028(12) 0.7039(3) 0.0401(6) Uani d . 1
H H1 0.7785 0.2885 0.7389 0.048 Uiso calc R 1
N N2 0.64583(19) 0.21106(12) 0.6591(3) 0.0386(6) Uani d . 1
N N3 0.3511(2) 0.28276(13) 0.5461(3) 0.0504(7) Uani d . 1
N N4 0.2852(2) 0.12465(14) 0.5560(3) 0.0552(7) Uani d . 1
O O1 0.98156(16) 0.21805(11) 0.7451(3) 0.0528(6) Uani d . 1
O O2 0.85153(17) 0.14561(10) 0.5061(2) 0.0508(5) Uani d . 1
S S1 0.87236(6) 0.17593(4) 0.68486(10) 0.0412(2) Uani d . 1
C C1 0.8548(2) 0.09773(15) 0.8320(4) 0.0385(7) Uani d . 1
C C2 0.7922(3) 0.03023(16) 0.7692(4) 0.0539(8) Uani d . 1
H H2 0.7631 0.0249 0.6475 0.065 Uiso calc R 1
C C3 0.7734(3) -0.02929(19) 0.8895(6) 0.0704(10) Uani d . 1
H H3A 0.7318 -0.0754 0.8494 0.084 Uiso calc R 1
C C4 0.8160(3) -0.0204(2) 1.0670(6) 0.0723(11) Uani d . 1
H H4 0.8010 -0.0602 1.1479 0.087 Uiso calc R 1
C C5 0.8807(3) 0.0460(2) 1.1294(4) 0.0660(10) Uani d . 1
H H5 0.9114 0.0505 1.2506 0.079 Uiso calc R 1
C C6 0.8996(3) 0.10584(17) 1.0104(4) 0.0516(8) Uani d . 1
H H6 0.9425 0.1515 1.0508 0.062 Uiso calc R 1
C C7 0.5726(3) 0.34525(15) 0.7167(4) 0.0500(8) Uani d . 1
H H7A 0.6031 0.3497 0.8423 0.075 Uiso calc R 1
H H7B 0.4948 0.3718 0.6935 0.075 Uiso calc R 1
H H7C 0.6298 0.3694 0.6462 0.075 Uiso calc R 1
C C8 0.5571(2) 0.25952(15) 0.6673(3) 0.0361(7) Uani d . 1
C C9 0.4326(2) 0.22753(15) 0.6112(3) 0.0370(7) Uani d . 1
C C10 0.3985(3) 0.14763(16) 0.6207(4) 0.0427(7) Uani d . 1
C C11 0.2074(3) 0.17989(19) 0.4865(4) 0.0581(9) Uani d . 1
H H11 0.1286 0.1650 0.4380 0.070 Uiso calc R 1
C C12 0.2400(3) 0.2581(2) 0.4845(4) 0.0588(9) Uani d . 1
H H12 0.1817 0.2953 0.4381 0.071 Uiso calc R 1
C C13 0.4793(3) 0.08310(16) 0.7054(4) 0.0641(10) Uani d . 1
H H13A 0.4296 0.0395 0.7368 0.096 Uiso calc R 1
H H13B 0.5272 0.1031 0.8121 0.096 Uiso calc R 1
H H13C 0.5329 0.0651 0.6220 0.096 Uiso calc R 1

loop_
_atom_site_aniso_label
_atom_site_aniso_U_11
_atom_site_aniso_U_22
_atom_site_aniso_U_33
_atom_site_aniso_U_12
_atom_site_aniso_U_13
_atom_site_aniso_U_23
N1 0.0289(14) 0.0326(12) 0.0566(16) -0.0015(10) -0.0026(11) -0.0017(11)
N2 0.0279(14) 0.0445(13) 0.0413(15) -0.0002(11) -0.0037(11) -0.0015(11)
N3 0.0346(16) 0.0528(15) 0.0610(18) 0.0029(12) -0.0043(13) 0.0027(13)
N4 0.0402(17) 0.0594(16) 0.0645(18) -0.0082(13) 0.0006(13) -0.0014(14)
O1 0.0291(12) 0.0601(13) 0.0667(14) -0.0069(9) -0.0033(10) 0.0065(11)
O2 0.0515(13) 0.0615(13) 0.0383(12) 0.0083(10) 0.0008(9) -0.0039(10)
S1 0.0308(4) 0.0479(4) 0.0439(5) 0.0027(3) 0.0003(3) 0.0018(4)
C1 0.0321(17) 0.0405(16) 0.0429(19) 0.0085(12) 0.0042(13) -0.0010(14)
C2 0.044(2) 0.0517(19) 0.063(2) 0.0042(15) -0.0036(16) 0.0007(18)
C3 0.065(2) 0.049(2) 0.096(3) -0.0003(16) 0.007(2) 0.013(2)
C4 0.080(3) 0.057(2) 0.086(3) 0.019(2) 0.037(2) 0.025(2)
C5 0.085(3) 0.069(2) 0.047(2) 0.034(2) 0.0166(19) 0.004(2)
C6 0.061(2) 0.0464(18) 0.048(2) 0.0134(15) 0.0079(16) -0.0043(16)
C7 0.0441(19) 0.0471(18) 0.056(2) 0.0026(13) -0.0027(15) -0.0038(15)
C8 0.0340(17) 0.0413(16) 0.0323(17) 0.0031(13) 0.0014(13) 0.0011(13)
C9 0.0316(17) 0.0447(17) 0.0342(17) 0.0030(13) 0.0019(13) -0.0008(14)
C10 0.0374(18) 0.0484(17) 0.0422(18) -0.0012(14) 0.0045(14) -0.0009(15)
C11 0.0324(19) 0.073(2) 0.066(2) -0.0047(17) -0.0047(16) -0.0056(19)
C12 0.032(2) 0.069(2) 0.071(2) 0.0059(16) -0.0084(16) 0.0003(18)
C13 0.050(2) 0.0490(19) 0.090(3) -0.0034(15) -0.0032(18) 0.0134(19)

loop_
_atom_type_symbol
_atom_type_description
_atom_type_scat_dispersion_real
_atom_type_scat_dispersion_imag
_atom_type_scat_source
C C 0.0033 0.0016 'International Tables Vol C Tables 4.2.6.8 and 6.1.1.4'
H H 0.0000 0.0000 'International Tables Vol C Tables 4.2.6.8 and 6.1.1.4'
N N 0.0061 0.0033 'International Tables Vol C Tables 4.2.6.8 and 6.1.1.4'
O O 0.0106 0.0060 'International Tables Vol C Tables 4.2.6.8 and 6.1.1.4'
S S 0.1246 0.1234 'International Tables Vol C Tables 4.2.6.8 and 6.1.1.4'

loop_
_geom_angle_atom_site_label_1
_geom_angle_atom_site_label_2
_geom_angle_atom_site_label_3
_geom_angle
N2 N1 S1 114.60(16)
N2 N1 H1 122.7
S1 N1 H1 122.7
C8 N2 N1 117.3(2)
C12 N3 C9 117.2(2)
C11 N4 C10 117.8(3)
O1 S1 O2 120.49(13)
O1 S1 N1 103.92(12)
O2 S1 N1 106.70(11)
O1 S1 C1 109.44(12)
O2 S1 C1 107.89(12)
N1 S1 C1 107.71(12)
C6 C1 C2 121.1(3)
C6 C1 S1 119.1(2)
C2 C1 S1 119.7(2)
C1 C2 C3 118.9(3)
C1 C2 H2 120.6
C3 C2 H2 120.6
C4 C3 C2 119.8(3)
C4 C3 H3A 120.1
C2 C3 H3A 120.1
C3 C4 C5 121.4(3)
C3 C4 H4 119.3
C5 C4 H4 119.3
C4 C5 C6 119.2(3)
C4 C5 H5 120.4
C6 C5 H5 120.4
C1 C6 C5 119.5(3)
C1 C6 H6 120.2
C5 C6 H6 120.2
C8 C7 H7A 109.5
C8 C7 H7B 109.5
H7A C7 H7B 109.5
C8 C7 H7C 109.5
H7A C7 H7C 109.5
H7B C7 H7C 109.5
N2 C8 C9 116.0(2)
N2 C8 C7 124.3(2)
C9 C8 C7 119.5(2)
N3 C9 C10 120.9(2)
N3 C9 C8 113.8(2)
C10 C9 C8 125.3(2)
N4 C10 C9 120.2(2)
N4 C10 C13 115.0(2)
C9 C10 C13 124.8(2)
N4 C11 C12 121.5(3)
N4 C11 H11 119.2
C12 C11 H11 119.2
N3 C12 C11 122.3(3)
N3 C12 H12 118.9
C11 C12 H12 118.9
C10 C13 H13A 109.5
C10 C13 H13B 109.5
H13A C13 H13B 109.5
C10 C13 H13C 109.5
H13A C13 H13C 109.5
H13B C13 H13C 109.5

loop_
_geom_bond_atom_site_label_1
_geom_bond_atom_site_label_2
_geom_bond_distance
N1 N2 1.387(3)
N1 S1 1.628(2)
N1 H1 0.8600
N2 C8 1.277(3)
N3 C12 1.316(3)
N3 C9 1.337(3)
N4 C11 1.323(3)
N4 C10 1.334(3)
O1 S1 1.4163(18)
O2 S1 1.4220(19)
S1 C1 1.740(3)
C1 C6 1.370(4)
C1 C2 1.377(3)
C2 C3 1.378(4)
C2 H2 0.9300
C3 C4 1.359(5)
C3 H3A 0.9300
C4 C5 1.372(4)
C4 H4 0.9300
C5 C6 1.376(4)
C5 H5 0.9300
C6 H6 0.9300
C7 C8 1.491(3)
C7 H7A 0.9600
C7 H7B 0.9600
C7 H7C 0.9600
C8 C9 1.480(3)
C9 C10 1.397(3)
C10 C13 1.490(3)
C11 C12 1.361(4)
C11 H11 0.9300
C12 H12 0.9300
C13 H13A 0.9600
C13 H13B 0.9600
C13 H13C 0.9600

loop_
_geom_hbond_atom_site_label_D
_geom_hbond_atom_site_label_H
_geom_hbond_atom_site_label_A
_geom_hbond_site_symmetry_A
_geom_hbond_distance_DH
_geom_hbond_distance_HA
_geom_hbond_distance_DA
_geom_hbond_angle_DHA
N1 H1 O2 4_566 0.86 2.34 3.027(3) 137

loop_
_geom_torsion_atom_site_label_1
_geom_torsion_atom_site_label_2
_geom_torsion_atom_site_label_3
_geom_torsion_atom_site_label_4
_geom_torsion
S1 N1 N2 C8 -178.3(2)
N2 N1 S1 O1 -177.34(18)
N2 N1 S1 O2 54.3(2)
N2 N1 S1 C1 -61.3(2)
O1 S1 C1 C6 30.8(3)
O2 S1 C1 C6 163.6(2)
N1 S1 C1 C6 -81.6(2)
O1 S1 C1 C2 -151.7(2)
O2 S1 C1 C2 -18.9(3)
N1 S1 C1 C2 96.0(2)
C6 C1 C2 C3 0.9(4)
S1 C1 C2 C3 -176.5(2)
C1 C2 C3 C4 0.3(5)
C2 C3 C4 C5 -1.8(5)
C3 C4 C5 C6 2.0(5)
C2 C1 C6 C5 -0.7(4)
S1 C1 C6 C5 176.8(2)
C4 C5 C6 C1 -0.7(4)
N1 N2 C8 C9 177.5(2)
N1 N2 C8 C7 1.7(4)
C12 N3 C9 C10 -2.9(4)
C12 N3 C9 C8 176.5(3)
N2 C8 C9 N3 -152.2(3)
C7 C8 C9 N3 23.8(4)
N2 C8 C9 C10 27.2(4)
C7 C8 C9 C10 -156.8(3)
C11 N4 C10 C9 -1.1(4)
C11 N4 C10 C13 177.0(3)
N3 C9 C10 N4 3.5(4)
C8 C9 C10 N4 -175.9(3)
N3 C9 C10 C13 -174.4(3)
C8 C9 C10 C13 6.3(5)
C10 N4 C11 C12 -1.6(5)
C9 N3 C12 C11 0.2(5)
N4 C11 C12 N3 2.1(5)

loop_
_cod_related_entry_id
_cod_related_entry_database
_cod_related_entry_code
1 ChemSpider 21194580
